data_4084561
loop_
_publ_author_name
'Paradiso, Veronica'
'Bertolasi, Valerio'
'Grisi, Fabia'

_publ_section_title
;
 Novel Olefin Metathesis Ruthenium Catalysts Bearing Backbone-Substituted
 Unsymmetrical NHC Ligands
;
_journal_issue 21
_journal_name_full Organometallics
_journal_page_first 5932
_journal_paper_doi 10.1021/om500731k
_journal_volume 33
_journal_year 2014
_chemical_formula_moiety '2(C40 H46 Cl2 O Ru), C4 H10 O'
_chemical_formula_sum 'C84 H102 Cl4 N4 O3 Ru2'
_chemical_formula_weight 1559.64
_chemical_name_systematic
;
 ?
;
_space_group_IT_number 1
_symmetry_cell_setting triclinic
_symmetry_space_group_name_Hall 'P 1'
_symmetry_space_group_name_H-M 'P 1'
_atom_sites_solution_hydrogens geom
_atom_sites_solution_primary direct
_atom_sites_solution_secondary difmap
_audit_creation_method SHELXL-97
_cell_angle_alpha 76.9799(7)
_cell_angle_beta 86.9927(8)
_cell_angle_gamma 61.5591(9)
_cell_formula_units_Z 1
_cell_length_a 10.9810(2)
_cell_length_b 11.0325(2)
_cell_length_c 20.8647(4)
_cell_measurement_reflns_used 27171
_cell_measurement_temperature 295
_cell_measurement_theta_max 27.48
_cell_measurement_theta_min 3.20
_cell_volume 2161.06(7)
_computing_cell_refinement 'Denzo-SMN (Otwinowski & Minor, 1997)'
_computing_data_collection 'COLLECT (Nonius, 1998)'
_computing_data_reduction 'Denzo-SMN (Otwinowski & Minor, 1997)'
_computing_molecular_graphics 'ORTEPIII (Burnett & Johnson, 1996)'
_computing_publication_material 'SHELXL-97 (Sheldrick, 1997), PARST (Nardelli, 1995)'
_computing_structure_refinement 'SHELXL-97 (Sheldrick, 1997)'
_computing_structure_solution 'SIR97 (Altomare et al., 1999)'
_diffrn_ambient_temperature 295
_diffrn_measured_fraction_theta_full 0.987
_diffrn_measured_fraction_theta_max 0.987
_diffrn_measurement_device_type 'Nonius Kappa CCD'
_diffrn_measurement_method '\f scans and \w scans'
_diffrn_radiation_monochromator graphite
_diffrn_radiation_source 'fine-focus sealed tube'
_diffrn_radiation_type MoK\a
_diffrn_radiation_wavelength 0.71073
_diffrn_reflns_av_R_equivalents 0.0371
_diffrn_reflns_av_sigmaI/netI 0.0630
_diffrn_reflns_limit_h_max 14
_diffrn_reflns_limit_h_min -12
_diffrn_reflns_limit_k_max 14
_diffrn_reflns_limit_k_min -14
_diffrn_reflns_limit_l_max 27
_diffrn_reflns_limit_l_min -24
_diffrn_reflns_number 27171
_diffrn_reflns_theta_full 27.48
_diffrn_reflns_theta_max 27.48
_diffrn_reflns_theta_min 3.20
_exptl_absorpt_coefficient_mu 0.518
_exptl_absorpt_correction_T_max 0.988
_exptl_absorpt_correction_T_min 0.924
_exptl_absorpt_correction_type multi-scan
_exptl_absorpt_process_details 'SORTAV (R.H. Blessing, Acta Cryst., A51, 33)'
_exptl_crystal_colour green
_exptl_crystal_density_diffrn 1.198
_exptl_crystal_density_method 'not measured'
_exptl_crystal_description plate
_exptl_crystal_F_000 814
_exptl_crystal_size_max 0.36
_exptl_crystal_size_mid 0.24
_exptl_crystal_size_min 0.05
_refine_diff_density_max 0.622
_refine_diff_density_min -0.527
_refine_diff_density_rms 0.108
_refine_ls_abs_structure_details 'Flack H D (1983), Acta Cryst. A39, 876-881'
_refine_ls_abs_structure_Flack -0.01(2)
_refine_ls_extinction_method none
_refine_ls_goodness_of_fit_ref 1.059
_refine_ls_hydrogen_treatment constr
_refine_ls_matrix_type full
_refine_ls_number_parameters 858
_refine_ls_number_reflns 15697
_refine_ls_number_restraints 6
_refine_ls_restrained_S_all 1.059
_refine_ls_R_factor_all 0.0607
_refine_ls_R_factor_gt 0.0440
_refine_ls_shift/su_max 0.001
_refine_ls_shift/su_mean 0.000
_refine_ls_structure_factor_coef Fsqd
_refine_ls_weighting_details 'calc w=1/[\s^2^(Fo^2^)+(0.0604P)^2^+0.0000P] where P=(Fo^2^+2Fc^2^)/3'
_refine_ls_weighting_scheme calc
_refine_ls_wR_factor_gt 0.1039
_refine_ls_wR_factor_ref 0.1117
_reflns_number_gt 13020
_reflns_number_total 15697
_reflns_threshold_expression I>2sigma(I)
_cod_data_source_file om500731k_si_003.cif
_cod_data_source_block Ru-2-new
_cod_depositor_comments 'Adding full bibliography for 4084560--4084561.cif.'
_cod_database_code 4084561

loop_
_symmetry_equiv_pos_as_xyz
'x, y, z'

loop_
_atom_site_label
_atom_site_type_symbol
_atom_site_fract_x
_atom_site_fract_y
_atom_site_fract_z
_atom_site_U_iso_or_equiv
_atom_site_adp_type
_atom_site_occupancy
_atom_site_symmetry_multiplicity
_atom_site_calc_flag
_atom_site_refinement_flags
_atom_site_disorder_assembly
_atom_site_disorder_group
Ru1A Ru -0.05903(3) 0.35229(3) -0.255082(15) 0.04200(10) Uani 1 1 d . . .
Cl1A Cl -0.20085(18) 0.24533(17) -0.23101(7) 0.0684(4) Uani 1 1 d . . .
Cl2A Cl 0.10565(13) 0.40669(15) -0.31092(6) 0.0621(3) Uani 1 1 d . . .
C1A C -0.2071(4) 0.5160(4) -0.31284(19) 0.0387(9) Uani 1 1 d . . .
N1A N -0.3147(4) 0.6414(4) -0.30463(16) 0.0414(8) Uani 1 1 d . . .
N2A N -0.2145(4) 0.5155(4) -0.37722(17) 0.0427(8) Uani 1 1 d . . .
C2A C -0.4124(4) 0.7204(5) -0.3642(2) 0.0423(9) Uani 1 1 d . . .
H2A H -0.4356 0.8204 -0.3736 0.051 Uiso 1 1 calc R . .
C3A C -0.3213(4) 0.6505(4) -0.4177(2) 0.0417(9) Uani 1 1 d . . .
H3A H -0.3758 0.6306 -0.4455 0.050 Uiso 1 1 calc R . .
C4A C -0.5439(5) 0.7086(5) -0.3595(2) 0.0470(10) Uani 1 1 d . . .
C5A C -0.6673(6) 0.8230(7) -0.3874(3) 0.0613(16) Uani 1 1 d . . .
H5A H -0.6714 0.9103 -0.4051 0.074 Uiso 1 1 calc R . .
C6A C -0.7859(6) 0.8084(8) -0.3893(4) 0.0851(19) Uani 1 1 d . . .
H6A H -0.8690 0.8849 -0.4092 0.102 Uiso 1 1 calc R . .
C7A C -0.7791(7) 0.6809(9) -0.3619(4) 0.0761(19) Uani 1 1 d . . .
H7A H -0.8595 0.6726 -0.3620 0.091 Uiso 1 1 calc R . .
C8A C -0.6615(6) 0.5680(7) -0.3350(3) 0.0640(14) Uani 1 1 d . . .
H8A H -0.6596 0.4817 -0.3178 0.077 Uiso 1 1 calc R . .
C9A C -0.5408(6) 0.5796(6) -0.3326(2) 0.0566(12) Uani 1 1 d . . .
H9A H -0.4585 0.5014 -0.3130 0.068 Uiso 1 1 calc R . .
C10A C -0.2663(5) 0.7416(5) -0.4609(2) 0.0452(10) Uani 1 1 d . . .
C11A C -0.3455(6) 0.8372(6) -0.5166(3) 0.0656(14) Uani 1 1 d . . .
H11A H -0.4280 0.8405 -0.5281 0.079 Uiso 1 1 calc R . .
C12A C -0.3031(8) 0.9290(7) -0.5560(3) 0.087(2) Uani 1 1 d . . .
H12A H -0.3558 0.9917 -0.5941 0.104 Uiso 1 1 calc R . .
C13A C -0.1836(8) 0.9260(7) -0.5381(3) 0.0789(18) Uani 1 1 d . . .
H13A H -0.1572 0.9901 -0.5628 0.095 Uiso 1 1 calc R . .
C14A C -0.1029(8) 0.8293(7) -0.4840(3) 0.0798(19) Uani 1 1 d . . .
H14A H -0.0201 0.8260 -0.4733 0.096 Uiso 1 1 calc R . .
C15A C -0.1415(6) 0.7369(6) -0.4450(3) 0.0594(13) Uani 1 1 d . . .
H15A H -0.0851 0.6715 -0.4084 0.071 Uiso 1 1 calc R . .
C16A C -0.3481(5) 0.6868(5) -0.2437(2) 0.0418(10) Uani 1 1 d . . .
C17A C -0.3157(5) 0.7887(5) -0.2323(2) 0.0507(11) Uani 1 1 d . . .
C18A C -0.3443(6) 0.8222(6) -0.1700(3) 0.0625(13) Uani 1 1 d . . .
H18A H -0.3219 0.8875 -0.1600 0.075 Uiso 1 1 calc R . .
C19A C -0.4039(6) 0.7613(6) -0.1239(3) 0.0614(13) Uani 1 1 d . . .
H19A H -0.4203 0.7849 -0.0831 0.074 Uiso 1 1 calc R . .
C20A C -0.4397(6) 0.6668(6) -0.1368(3) 0.0646(13) Uani 1 1 d . . .
H20A H -0.4842 0.6291 -0.1060 0.078 Uiso 1 1 calc R . .
C21A C -0.4090(6) 0.6273(6) -0.1966(3) 0.0542(13) Uani 1 1 d . . .
H21A H -0.4298 0.5598 -0.2051 0.065 Uiso 1 1 calc R . .
C22A C -0.2508(7) 0.8586(6) -0.2819(3) 0.0712(16) Uani 1 1 d . . .
H22A H -0.2486 0.8300 -0.3234 0.085 Uiso 1 1 calc R . .
C23A C -0.3353(11) 1.0182(9) -0.2951(5) 0.133(4) Uani 1 1 d . . .
H23A H -0.4316 1.0460 -0.3024 0.200 Uiso 1 1 calc R . .
H23B H -0.3044 1.0600 -0.3334 0.200 Uiso 1 1 calc R . .
H23C H -0.3237 1.0499 -0.2577 0.200 Uiso 1 1 calc R . .
C24A C -0.0996(9) 0.8089(12) -0.2582(5) 0.129(3) Uani 1 1 d . . .
H24A H -0.1003 0.8485 -0.2216 0.194 Uiso 1 1 calc R . .
H24B H -0.0541 0.8401 -0.2935 0.194 Uiso 1 1 calc R . .
H24C H -0.0508 0.7075 -0.2448 0.194 Uiso 1 1 calc R . .
C25A C -0.1393(6) 0.3838(6) -0.4027(3) 0.0466(13) Uani 1 1 d . . .
H25A H -0.0695 0.3116 -0.3681 0.056 Uiso 1 1 calc R . .
C26A C -0.2389(6) 0.3291(6) -0.4142(3) 0.0567(14) Uani 1 1 d . . .
H26A H -0.3118 0.3996 -0.4470 0.068 Uiso 1 1 calc R . .
H26B H -0.2817 0.3131 -0.3735 0.068 Uiso 1 1 calc R . .
C27A C -0.1609(7) 0.1905(6) -0.4375(3) 0.0748(16) Uani 1 1 d . . .
H27A H -0.0984 0.1162 -0.4018 0.090 Uiso 1 1 calc R . .
H27B H -0.2269 0.1629 -0.4493 0.090 Uiso 1 1 calc R . .
C28A C -0.0793(8) 0.2059(7) -0.4959(3) 0.0789(17) Uani 1 1 d . . .
H28A H -0.0248 0.1142 -0.5065 0.095 Uiso 1 1 calc R . .
H28B H -0.1434 0.2689 -0.5336 0.095 Uiso 1 1 calc R . .
C29A C 0.0152(7) 0.2621(7) -0.4850(3) 0.0770(17) Uani 1 1 d . . .
H29A H 0.0593 0.2762 -0.5254 0.092 Uiso 1 1 calc R . .
H29B H 0.0873 0.1933 -0.4514 0.092 Uiso 1 1 calc R . .
C30A C -0.0629(6) 0.4020(6) -0.4635(2) 0.0584(12) Uani 1 1 d . . .
H30A H 0.0021 0.4328 -0.4540 0.070 Uiso 1 1 calc R . .
H30B H -0.1285 0.4739 -0.4988 0.070 Uiso 1 1 calc R . .
C31A C -0.0631(5) 0.4141(5) -0.1812(2) 0.0468(10) Uani 1 1 d . . .
H31A H -0.1317 0.5034 -0.1775 0.056 Uiso 1 1 calc R . .
C32A C 0.0406(6) 0.3241(6) -0.1283(3) 0.0477(13) Uani 1 1 d . . .
C33A C 0.0473(7) 0.3691(7) -0.0705(3) 0.0594(15) Uani 1 1 d . . .
H33A H -0.0203 0.4566 -0.0643 0.071 Uiso 1 1 calc R . .
C34A C 0.1577(8) 0.2793(8) -0.0230(3) 0.0793(18) Uani 1 1 d . . .
H34A H 0.1660 0.3090 0.0142 0.095 Uiso 1 1 calc R . .
C35A C 0.2535(7) 0.1476(7) -0.0315(3) 0.0762(16) Uani 1 1 d . . .
H35A H 0.3248 0.0885 0.0009 0.091 Uiso 1 1 calc R . .
C36A C 0.2476(6) 0.1006(6) -0.0860(3) 0.0650(13) Uani 1 1 d . . .
H36A H 0.3129 0.0108 -0.0907 0.078 Uiso 1 1 calc R . .
C37A C 0.1403(5) 0.1915(5) -0.1347(2) 0.0493(11) Uani 1 1 d . . .
O1A O 0.1190(4) 0.1583(3) -0.19123(16) 0.0577(8) Uani 1 1 d . B .
C38A C 0.2170(7) 0.0203(7) -0.2051(3) 0.0709(17) Uani 1 1 d . . .
H38A H 0.2617 -0.0541 -0.1650 0.106 Uiso 0.50 1 d P A 1
C39A C 0.3194(18) 0.0359(18) -0.2434(8) 0.092(5) Uiso 0.50 1 d P B 1
H39A H 0.4002 -0.0549 -0.2396 0.139 Uiso 0.50 1 calc PR B 1
H39B H 0.3435 0.0982 -0.2282 0.139 Uiso 0.50 1 calc PR B 1
H39C H 0.2848 0.0752 -0.2887 0.139 Uiso 0.50 1 calc PR B 1
C40A C 0.1254(16) -0.0178(17) -0.2429(8) 0.094(4) Uiso 0.50 1 d P B 1
H40A H 0.0979 0.0431 -0.2863 0.140 Uiso 0.50 1 calc PR B 1
H40B H 0.0443 -0.0053 -0.2194 0.140 Uiso 0.50 1 calc PR B 1
H40C H 0.1778 -0.1146 -0.2464 0.140 Uiso 0.50 1 calc PR B 1
H38D H 0.3113 0.0012 -0.1908 0.140 Uiso 0.50 1 d P C 2
C39D C 0.218(2) 0.045(2) -0.2836(9) 0.108(5) Uiso 0.50 1 d P B 2
H39D H 0.2424 0.1188 -0.3009 0.162 Uiso 0.50 1 calc PR B 2
H39E H 0.1280 0.0724 -0.3018 0.162 Uiso 0.50 1 calc PR B 2
H39F H 0.2854 -0.0408 -0.2953 0.162 Uiso 0.50 1 calc PR B 2
C40D C 0.1970(16) -0.0944(15) -0.1701(7) 0.086(4) Uiso 0.50 1 d P B 2
H40D H 0.2766 -0.1822 -0.1731 0.129 Uiso 0.50 1 calc PR B 2
H40E H 0.1159 -0.0888 -0.1887 0.129 Uiso 0.50 1 calc PR B 2
H40F H 0.1850 -0.0898 -0.1246 0.129 Uiso 0.50 1 calc PR B 2
Ru1B Ru 0.33718(3) 0.55184(3) 0.063227(15) 0.04220(10) Uani 1 1 d . . .
Cl1B Cl 0.43234(17) 0.70600(19) 0.04053(8) 0.0694(4) Uani 1 1 d . . .
Cl2B Cl 0.31456(15) 0.35451(13) 0.11795(6) 0.0627(3) Uani 1 1 d . . .
C1B C 0.2096(4) 0.6645(4) 0.12074(19) 0.0368(9) Uani 1 1 d . . .
N1B N 0.0795(4) 0.7785(4) 0.11192(17) 0.0421(8) Uani 1 1 d . . .
N2B N 0.2486(4) 0.6299(4) 0.18603(17) 0.0405(8) Uani 1 1 d . . .
C2B C 0.0368(4) 0.8385(4) 0.1712(2) 0.0401(9) Uani 1 1 d . . .
H2B H -0.0584 0.8571 0.1801 0.048 Uiso 1 1 calc R . .
C3B C 0.1394(5) 0.7150(5) 0.2258(2) 0.0430(9) Uani 1 1 d . . .
H3B H 0.1779 0.7515 0.2532 0.052 Uiso 1 1 calc R . .
C4B C 0.0483(5) 0.9717(4) 0.1668(2) 0.0446(10) Uani 1 1 d . . .
C5B C -0.0508(7) 1.0777(7) 0.1945(4) 0.0681(18) Uani 1 1 d . . .
H5B H -0.1280 1.0714 0.2116 0.082 Uiso 1 1 calc R . .
C6B C -0.0334(8) 1.1959(6) 0.1963(4) 0.089(2) Uani 1 1 d . . .
H6B H -0.0998 1.2677 0.2147 0.106 Uiso 1 1 calc R . .
C7B C 0.0790(8) 1.2060(7) 0.1714(4) 0.076(2) Uani 1 1 d . . .
H7B H 0.0895 1.2839 0.1735 0.091 Uiso 1 1 calc R . .
C8B C 0.1771(7) 1.1020(6) 0.1433(3) 0.0628(13) Uani 1 1 d . . .
H8B H 0.2533 1.1100 0.1259 0.075 Uiso 1 1 calc R . .
C9B C 0.1623(5) 0.9836(5) 0.1409(2) 0.0521(11) Uani 1 1 d . . .
H9B H 0.2289 0.9130 0.1219 0.063 Uiso 1 1 calc R . .
C10B C 0.0726(5) 0.6363(5) 0.2687(2) 0.0446(10) Uani 1 1 d . . .
C11B C 0.0128(6) 0.6797(6) 0.3253(2) 0.0658(14) Uani 1 1 d . . .
H11B H 0.0213 0.7509 0.3381 0.079 Uiso 1 1 calc R . .
C12B C -0.0587(7) 0.6186(7) 0.3625(3) 0.0826(18) Uani 1 1 d . . .
H12B H -0.0971 0.6478 0.4006 0.099 Uiso 1 1 calc R . .
C13B C -0.0741(7) 0.5140(7) 0.3438(3) 0.0742(16) Uani 1 1 d . . .
H13B H -0.1234 0.4733 0.3690 0.089 Uiso 1 1 calc R . .
C14B C -0.0179(7) 0.4721(6) 0.2896(3) 0.0691(15) Uani 1 1 d . . .
H14B H -0.0300 0.4028 0.2769 0.083 Uiso 1 1 calc R . .
C15B C 0.0585(6) 0.5287(6) 0.2514(2) 0.0557(12) Uani 1 1 d . . .
H15B H 0.0998 0.4950 0.2146 0.067 Uiso 1 1 calc R . .
C16B C -0.0039(5) 0.8505(5) 0.0504(2) 0.0408(10) Uani 1 1 d . . .
C17B C -0.1122(5) 0.8242(5) 0.0386(2) 0.0480(10) Uani 1 1 d . . .
C18B C -0.1853(6) 0.8923(6) -0.0228(3) 0.0609(13) Uani 1 1 d . . .
H18B H -0.2573 0.8764 -0.0328 0.073 Uiso 1 1 calc R . .
C19B C -0.1540(6) 0.9821(6) -0.0690(3) 0.0610(13) Uani 1 1 d . . .
H19B H -0.2036 1.0249 -0.1097 0.073 Uiso 1 1 calc R . .
C20B C -0.0490(6) 1.0084(6) -0.0547(3) 0.0657(14) Uani 1 1 d . . .
H20B H -0.0291 1.0712 -0.0853 0.079 Uiso 1 1 calc R . .
C21B C 0.0265(6) 0.9412(6) 0.0051(3) 0.0529(13) Uani 1 1 d . . .
H21B H 0.0983 0.9578 0.0146 0.063 Uiso 1 1 calc R . .
C22B C -0.1500(6) 0.7254(6) 0.0883(3) 0.0699(16) Uani 1 1 d . . .
H22B H -0.0982 0.7014 0.1301 0.084 Uiso 1 1 calc R . .
C23B C -0.3046(9) 0.8001(10) 0.1003(5) 0.116(3) Uani 1 1 d . . .
H23D H -0.3581 0.8157 0.0614 0.174 Uiso 1 1 calc R . .
H23E H -0.3291 0.8893 0.1103 0.174 Uiso 1 1 calc R . .
H23F H -0.3238 0.7420 0.1366 0.174 Uiso 1 1 calc R . .
C24B C -0.1083(10) 0.5908(8) 0.0677(5) 0.117(3) Uani 1 1 d . . .
H24D H -0.1533 0.6114 0.0254 0.176 Uiso 1 1 calc R . .
H24E H -0.1353 0.5318 0.0995 0.176 Uiso 1 1 calc R . .
H24F H -0.0095 0.5424 0.0648 0.176 Uiso 1 1 calc R . .
C25B C 0.3947(6) 0.5349(6) 0.2106(3) 0.0481(13) Uani 1 1 d . . .
H25B H 0.4444 0.4880 0.1755 0.058 Uiso 1 1 calc R . .
C26B C 0.4631(6) 0.6216(7) 0.2255(3) 0.0610(15) Uani 1 1 d . . .
H26C H 0.4551 0.6925 0.1864 0.073 Uiso 1 1 calc R . .
H26D H 0.4159 0.6698 0.2601 0.073 Uiso 1 1 calc R . .
C27B C 0.6161(6) 0.5221(7) 0.2475(3) 0.0777(17) Uani 1 1 d . . .
H27C H 0.6644 0.4814 0.2112 0.093 Uiso 1 1 calc R . .
H27D H 0.6572 0.5758 0.2588 0.093 Uiso 1 1 calc R . .
C28B C 0.6348(7) 0.4046(8) 0.3059(4) 0.091(2) Uani 1 1 d . . .
H28C H 0.5954 0.4445 0.3437 0.110 Uiso 1 1 calc R . .
H28D H 0.7331 0.3410 0.3167 0.110 Uiso 1 1 calc R . .
C29B C 0.5651(7) 0.3217(7) 0.2920(4) 0.090(2) Uani 1 1 d . . .
H29C H 0.5751 0.2501 0.3312 0.107 Uiso 1 1 calc R . .
H29D H 0.6105 0.2740 0.2571 0.107 Uiso 1 1 calc R . .
C30B C 0.4106(6) 0.4193(6) 0.2716(3) 0.0662(14) Uani 1 1 d . . .
H30C H 0.3633 0.4624 0.3075 0.079 Uiso 1 1 calc R . .
H30D H 0.3689 0.3649 0.2616 0.079 Uiso 1 1 calc R . .
C31B C 0.2279(5) 0.6045(5) -0.0111(2) 0.0464(10) Uani 1 1 d . . .
H31B H 0.1365 0.6764 -0.0147 0.056 Uiso 1 1 calc R . .
C32B C 0.2839(6) 0.5340(6) -0.0648(3) 0.0472(13) Uani 1 1 d . . .
C33B C 0.2037(7) 0.5623(7) -0.1221(3) 0.0582(15) Uani 1 1 d . . .
H33B H 0.1110 0.6316 -0.1278 0.070 Uiso 1 1 calc R . .
C34B C 0.2642(7) 0.4860(8) -0.1699(3) 0.0760(17) Uani 1 1 d . . .
H34B H 0.2122 0.5052 -0.2081 0.091 Uiso 1 1 calc R . .
C35B C 0.3989(8) 0.3834(7) -0.1612(3) 0.0779(17) Uani 1 1 d . . .
H35B H 0.4363 0.3318 -0.1934 0.093 Uiso 1 1 calc R . .
C36B C 0.4837(7) 0.3523(6) -0.1053(3) 0.0696(14) Uani 1 1 d . . .
H36B H 0.5762 0.2828 -0.1004 0.083 Uiso 1 1 calc R . .
C37B C 0.4235(5) 0.4297(5) -0.0581(2) 0.0505(11) Uani 1 1 d . . .
O1B O 0.4916(3) 0.4152(4) -0.00133(16) 0.0576(8) Uani 1 1 d . E .
C38B C 0.6380(7) 0.3068(8) 0.0140(3) 0.0744(18) Uani 1 1 d . . .
H38B H 0.6891 0.2877 -0.0269 0.112 Uiso 0.50 1 d P D 1
C39B C 0.6399(18) 0.1777(17) 0.0493(8) 0.089(4) Uiso 0.50 1 d P E 1
H39G H 0.7300 0.0990 0.0481 0.134 Uiso 0.50 1 calc PR E 1
H39H H 0.5713 0.1653 0.0292 0.134 Uiso 0.50 1 calc PR E 1
H39I H 0.6198 0.1827 0.0943 0.134 Uiso 0.50 1 calc PR E 1
C40B C 0.7006(17) 0.3748(17) 0.0509(8) 0.100(4) Uiso 0.50 1 d P E 1
H40G H 0.7987 0.3135 0.0596 0.150 Uiso 0.50 1 calc PR E 1
H40H H 0.6575 0.3878 0.0918 0.150 Uiso 0.50 1 calc PR E 1
H40I H 0.6841 0.4648 0.0241 0.150 Uiso 0.50 1 calc PR E 1
H38C H 0.6495 0.2201 0.0017 0.150 Uiso 0.50 1 d P F 2
C39C C 0.666(2) 0.261(2) 0.0890(9) 0.115(5) Uiso 0.50 1 d P E 2
H39J H 0.7568 0.1810 0.1000 0.172 Uiso 0.50 1 calc PR E 2
H39K H 0.5979 0.2345 0.1085 0.172 Uiso 0.50 1 calc PR E 2
H39L H 0.6598 0.3375 0.1057 0.172 Uiso 0.50 1 calc PR E 2
C40C C 0.7327(17) 0.3460(18) -0.0176(8) 0.100(4) Uiso 0.50 1 d P E 2
H40J H 0.7091 0.3770 -0.0642 0.150 Uiso 0.50 1 calc PR E 2
H40K H 0.8243 0.2664 -0.0091 0.150 Uiso 0.50 1 calc PR E 2
H40L H 0.7301 0.4218 -0.0012 0.150 Uiso 0.50 1 calc PR E 2
C1 C 0.652(2) 0.947(2) 0.2514(11) 0.274(9) Uiso 1 1 d D . .
H1A H 0.6733 0.9863 0.2828 0.411 Uiso 1 1 calc R . .
H1B H 0.6483 1.0000 0.2077 0.411 Uiso 1 1 calc R . .
H1C H 0.7221 0.8500 0.2556 0.411 Uiso 1 1 calc R . .
C2 C 0.517(2) 0.952(2) 0.2638(10) 0.242(8) Uiso 1 1 d D . .
H2C H 0.5339 0.8549 0.2725 0.290 Uiso 1 1 calc R . .
H2D H 0.4616 0.9999 0.2223 0.290 Uiso 1 1 calc R . .
O1 O 0.422(2) 1.0176(18) 0.3166(8) 0.269(6) Uiso 1 1 d D . .
C3 C 0.269(4) 1.087(4) 0.3303(19) 0.412(19) Uiso 1 1 d D . .
H3C H 0.2217 1.1549 0.2897 0.495 Uiso 1 1 calc R . .
H3D H 0.2607 1.1419 0.3621 0.495 Uiso 1 1 calc R . .
C4 C 0.176(5) 1.014(5) 0.355(2) 0.50(3) Uiso 1 1 d D . .
H4A H 0.1775 0.9935 0.4027 0.754 Uiso 1 1 d . . .
H4B H 0.2106 0.9258 0.3413 0.754 Uiso 1 1 d . . .
H4C H 0.0821 1.0754 0.3375 0.754 Uiso 1 1 d . . .

loop_
_atom_site_aniso_label
_atom_site_aniso_U_11
_atom_site_aniso_U_22
_atom_site_aniso_U_33
_atom_site_aniso_U_23
_atom_site_aniso_U_13
_atom_site_aniso_U_12
Ru1A 0.0466(2) 0.0416(2) 0.0394(2) -0.00866(15) -0.00062(15) -0.02227(18)
Cl1A 0.0886(11) 0.0723(9) 0.0608(8) 0.0019(7) -0.0076(7) -0.0575(9)
Cl2A 0.0525(7) 0.0787(8) 0.0617(7) -0.0135(6) 0.0073(5) -0.0378(6)
C1A 0.041(2) 0.042(2) 0.039(2) -0.0088(17) 0.0048(17) -0.025(2)
N1A 0.045(2) 0.046(2) 0.0361(18) -0.0057(15) -0.0002(15) -0.0254(18)
N2A 0.053(2) 0.0402(19) 0.0364(19) -0.0060(15) 0.0023(15) -0.0245(17)
C2A 0.042(2) 0.040(2) 0.044(2) -0.0055(18) -0.0006(18) -0.0197(19)
C3A 0.039(2) 0.042(2) 0.046(2) -0.0072(18) -0.0012(17) -0.0216(19)
C4A 0.045(2) 0.057(3) 0.045(2) -0.018(2) 0.0033(19) -0.026(2)
C5A 0.044(3) 0.060(4) 0.079(4) -0.012(3) -0.003(3) -0.025(3)
C6A 0.042(3) 0.103(5) 0.101(5) -0.031(4) -0.003(3) -0.024(3)
C7A 0.059(4) 0.103(5) 0.084(5) -0.030(4) 0.013(3) -0.050(4)
C8A 0.063(3) 0.088(4) 0.061(3) -0.017(3) 0.010(3) -0.054(3)
C9A 0.059(3) 0.067(3) 0.055(3) -0.014(2) 0.007(2) -0.040(3)
C10A 0.052(3) 0.047(2) 0.038(2) -0.0071(19) 0.0049(19) -0.027(2)
C11A 0.064(3) 0.070(3) 0.059(3) 0.000(3) -0.003(3) -0.034(3)
C12A 0.117(6) 0.073(4) 0.063(4) 0.019(3) -0.014(4) -0.053(4)
C13A 0.112(5) 0.074(4) 0.071(4) -0.008(3) 0.015(4) -0.065(4)
C14A 0.108(5) 0.091(4) 0.072(4) -0.006(3) 0.002(3) -0.078(4)
C15A 0.066(3) 0.069(3) 0.055(3) -0.007(2) -0.001(2) -0.044(3)
C16A 0.041(2) 0.038(2) 0.048(3) -0.012(2) 0.0051(18) -0.020(2)
C17A 0.053(3) 0.054(3) 0.055(3) -0.016(2) 0.004(2) -0.032(2)
C18A 0.077(4) 0.067(3) 0.059(3) -0.032(3) 0.014(3) -0.041(3)
C19A 0.064(3) 0.068(3) 0.053(3) -0.025(2) 0.014(2) -0.028(3)
C20A 0.066(3) 0.075(4) 0.058(3) -0.016(3) 0.019(2) -0.039(3)
C21A 0.063(3) 0.062(3) 0.053(3) -0.014(2) 0.001(2) -0.042(3)
C22A 0.104(5) 0.091(4) 0.063(3) -0.033(3) 0.029(3) -0.078(4)
C23A 0.144(9) 0.095(6) 0.158(9) 0.020(6) 0.021(7) -0.077(6)
C24A 0.107(6) 0.188(9) 0.141(7) -0.055(7) 0.056(6) -0.105(7)
C25A 0.047(3) 0.050(3) 0.041(3) -0.008(2) 0.002(2) -0.022(2)
C26A 0.068(4) 0.050(3) 0.065(3) -0.022(2) 0.007(3) -0.034(3)
C27A 0.104(5) 0.064(3) 0.076(4) -0.030(3) 0.016(3) -0.051(4)
C28A 0.110(5) 0.063(3) 0.068(4) -0.035(3) 0.016(3) -0.037(3)
C29A 0.091(4) 0.072(4) 0.069(4) -0.032(3) 0.036(3) -0.036(3)
C30A 0.067(3) 0.060(3) 0.051(3) -0.016(2) 0.013(2) -0.032(3)
C31A 0.050(3) 0.042(2) 0.049(3) -0.0159(19) 0.001(2) -0.020(2)
C32A 0.061(3) 0.050(3) 0.039(3) -0.008(2) 0.002(2) -0.033(3)
C33A 0.069(4) 0.065(4) 0.051(3) -0.014(3) -0.006(3) -0.035(3)
C34A 0.108(5) 0.098(5) 0.046(3) -0.010(3) -0.013(3) -0.061(5)
C35A 0.072(4) 0.079(4) 0.061(4) -0.002(3) -0.019(3) -0.028(3)
C36A 0.055(3) 0.066(3) 0.061(3) -0.004(3) -0.010(2) -0.021(3)
C37A 0.051(3) 0.055(3) 0.043(2) -0.006(2) -0.002(2) -0.027(2)
O1A 0.063(2) 0.0487(19) 0.0518(19) -0.0140(15) -0.0037(15) -0.0170(16)
C38A 0.064(4) 0.056(4) 0.074(4) -0.023(3) 0.001(3) -0.011(3)
Ru1B 0.0408(2) 0.0483(2) 0.0420(2) -0.01391(16) 0.00456(15) -0.02342(18)
Cl1B 0.0820(10) 0.0971(11) 0.0647(9) -0.0301(8) 0.0234(7) -0.0678(10)
Cl2B 0.0799(9) 0.0530(7) 0.0628(7) -0.0127(6) 0.0054(6) -0.0379(7)
C1B 0.040(2) 0.041(2) 0.038(2) -0.0110(17) 0.0046(17) -0.0258(19)
N1B 0.046(2) 0.044(2) 0.042(2) -0.0110(16) 0.0030(15) -0.0263(18)
N2B 0.0363(18) 0.0448(19) 0.0422(19) -0.0122(15) 0.0029(14) -0.0198(16)
C2B 0.039(2) 0.045(2) 0.040(2) -0.0121(18) 0.0034(17) -0.0212(19)
C3B 0.045(2) 0.045(2) 0.042(2) -0.0114(18) 0.0046(18) -0.024(2)
C4B 0.046(2) 0.039(2) 0.046(2) -0.0100(18) -0.0019(19) -0.019(2)
C5B 0.061(4) 0.062(4) 0.080(5) -0.032(4) 0.008(3) -0.021(3)
C6B 0.085(5) 0.049(3) 0.125(6) -0.040(3) 0.006(4) -0.018(3)
C7B 0.090(5) 0.052(4) 0.094(5) -0.010(3) -0.013(4) -0.042(4)
C8B 0.084(4) 0.059(3) 0.058(3) -0.008(2) 0.002(3) -0.047(3)
C9B 0.063(3) 0.053(3) 0.051(3) -0.014(2) 0.008(2) -0.036(2)
C10B 0.050(2) 0.049(2) 0.036(2) -0.0099(19) 0.0052(18) -0.024(2)
C11B 0.090(4) 0.071(3) 0.050(3) -0.019(3) 0.022(3) -0.048(3)
C12B 0.104(5) 0.097(5) 0.057(3) -0.027(3) 0.041(3) -0.055(4)
C13B 0.084(4) 0.078(4) 0.061(3) -0.006(3) 0.024(3) -0.045(3)
C14B 0.083(4) 0.079(4) 0.067(3) -0.010(3) -0.001(3) -0.058(3)
C15B 0.071(3) 0.069(3) 0.044(3) -0.015(2) 0.009(2) -0.046(3)
C16B 0.042(2) 0.040(2) 0.040(2) -0.0101(18) 0.0037(19) -0.018(2)
C17B 0.053(3) 0.048(3) 0.047(2) -0.010(2) 0.001(2) -0.027(2)
C18B 0.054(3) 0.066(3) 0.066(3) -0.013(3) -0.007(2) -0.031(3)
C19B 0.060(3) 0.063(3) 0.052(3) -0.004(2) -0.007(2) -0.025(3)
C20B 0.080(4) 0.060(3) 0.055(3) 0.000(2) 0.002(3) -0.036(3)
C21B 0.059(3) 0.055(3) 0.054(3) -0.012(2) 0.006(2) -0.036(3)
C22B 0.082(4) 0.094(4) 0.060(3) 0.004(3) -0.011(3) -0.070(4)
C23B 0.112(6) 0.144(8) 0.125(7) -0.027(6) 0.050(5) -0.093(6)
C24B 0.144(8) 0.066(4) 0.151(7) -0.003(4) 0.015(6) -0.067(5)
C25B 0.045(3) 0.050(3) 0.050(3) -0.012(2) -0.004(2) -0.022(2)
C26B 0.050(3) 0.065(4) 0.070(4) -0.012(3) -0.004(3) -0.030(3)
C27B 0.049(3) 0.098(5) 0.085(4) -0.011(3) -0.013(3) -0.036(3)
C28B 0.047(3) 0.117(5) 0.092(5) -0.010(4) -0.021(3) -0.029(4)
C29B 0.068(4) 0.079(4) 0.084(4) 0.018(3) -0.018(3) -0.019(3)
C30B 0.057(3) 0.064(3) 0.070(4) 0.003(3) -0.009(3) -0.029(3)
C31B 0.043(2) 0.050(3) 0.048(3) -0.014(2) 0.0044(19) -0.023(2)
C32B 0.060(3) 0.052(3) 0.042(3) -0.014(2) 0.007(2) -0.036(3)
C33B 0.061(3) 0.072(4) 0.046(3) -0.016(3) 0.003(2) -0.034(3)
C34B 0.088(5) 0.105(5) 0.052(3) -0.031(3) 0.007(3) -0.054(4)
C35B 0.107(5) 0.086(4) 0.053(3) -0.037(3) 0.021(3) -0.049(4)
C36B 0.071(4) 0.070(4) 0.066(3) -0.029(3) 0.015(3) -0.027(3)
C37B 0.059(3) 0.055(3) 0.045(3) -0.009(2) 0.003(2) -0.035(2)
O1B 0.0468(18) 0.069(2) 0.0527(19) -0.0223(16) 0.0051(14) -0.0206(16)
C38B 0.058(4) 0.079(4) 0.065(4) -0.022(3) 0.008(3) -0.014(3)

loop_
_atom_type_symbol
_atom_type_description
_atom_type_scat_dispersion_real
_atom_type_scat_dispersion_imag
_atom_type_scat_source
Ru Ru -1.2594 0.8363 'International Tables Vol C Tables 4.2.6.8 and 6.1.1.4'
C C 0.0033 0.0016 'International Tables Vol C Tables 4.2.6.8 and 6.1.1.4'
H H 0.0000 0.0000 'International Tables Vol C Tables 4.2.6.8 and 6.1.1.4'
Cl Cl 0.1484 0.1585 'International Tables Vol C Tables 4.2.6.8 and 6.1.1.4'
N N 0.0061 0.0033 'International Tables Vol C Tables 4.2.6.8 and 6.1.1.4'
O O 0.0106 0.0060 'International Tables Vol C Tables 4.2.6.8 and 6.1.1.4'

loop_
_geom_angle_atom_site_label_1
_geom_angle_atom_site_label_2
_geom_angle_atom_site_label_3
_geom_angle
C31A Ru1A C1A 103.23(19)
C31A Ru1A O1A 78.74(17)
C1A Ru1A O1A 177.66(16)
C31A Ru1A Cl1A 102.28(15)
C1A Ru1A Cl1A 90.63(12)
O1A Ru1A Cl1A 90.17(10)
C31A Ru1A Cl2A 99.69(15)
C1A Ru1A Cl2A 90.17(12)
O1A Ru1A Cl2A 88.24(10)
Cl1A Ru1A Cl2A 157.21(5)
N2A C1A N1A 106.6(3)
N2A C1A Ru1A 118.4(3)
N1A C1A Ru1A 135.0(3)
C1A N1A C16A 126.0(3)
C1A N1A C2A 112.4(3)
C16A N1A C2A 120.9(4)
C1A N2A C3A 113.7(3)
C1A N2A C25A 122.8(4)
C3A N2A C25A 122.7(4)
N1A C2A C4A 114.3(3)
N1A C2A C3A 101.2(3)
C4A C2A C3A 112.3(3)
N1A C2A H2A 109.6
C4A C2A H2A 109.6
C3A C2A H2A 109.6
N2A C3A C10A 115.2(4)
N2A C3A C2A 101.2(3)
C10A C3A C2A 113.0(3)
N2A C3A H3A 109.0
C10A C3A H3A 109.0
C2A C3A H3A 109.0
C5A C4A C9A 118.9(5)
C5A C4A C2A 119.9(4)
C9A C4A C2A 120.9(4)
C4A C5A C6A 120.1(6)
C4A C5A H5A 120.0
C6A C5A H5A 120.0
C7A C6A C5A 119.3(6)
C7A C6A H6A 120.4
C5A C6A H6A 120.4
C8A C7A C6A 122.2(6)
C8A C7A H7A 118.9
C6A C7A H7A 118.9
C7A C8A C9A 119.7(6)
C7A C8A H8A 120.1
C9A C8A H8A 120.1
C4A C9A C8A 119.8(5)
C4A C9A H9A 120.1
C8A C9A H9A 120.1
C11A C10A C15A 118.8(4)
C11A C10A C3A 118.4(4)
C15A C10A C3A 122.7(4)
C10A C11A C12A 120.6(5)
C10A C11A H11A 119.7
C12A C11A H11A 119.7
C13A C12A C11A 119.5(5)
C13A C12A H12A 120.3
C11A C12A H12A 120.3
C14A C13A C12A 120.2(5)
C14A C13A H13A 119.9
C12A C13A H13A 119.9
C13A C14A C15A 121.4(6)
C13A C14A H14A 119.3
C15A C14A H14A 119.3
C14A C15A C10A 119.5(5)
C14A C15A H15A 120.2
C10A C15A H15A 120.2
C21A C16A C17A 120.7(4)
C21A C16A N1A 119.6(4)
C17A C16A N1A 119.7(4)
C16A C17A C18A 116.5(4)
C16A C17A C22A 123.2(4)
C18A C17A C22A 120.3(4)
C19A C18A C17A 121.7(4)
C19A C18A H18A 119.1
C17A C18A H18A 119.1
C20A C19A C18A 120.9(5)
C20A C19A H19A 119.5
C18A C19A H19A 119.5
C19A C20A C21A 119.1(5)
C19A C20A H20A 120.5
C21A C20A H20A 120.5
C16A C21A C20A 120.9(4)
C16A C21A H21A 119.5
C20A C21A H21A 119.5
C17A C22A C23A 111.1(6)
C17A C22A C24A 110.5(6)
C23A C22A C24A 110.6(6)
C17A C22A H22A 108.2
C23A C22A H22A 108.2
C24A C22A H22A 108.2
C22A C23A H23A 109.5
C22A C23A H23B 109.5
H23A C23A H23B 109.5
C22A C23A H23C 109.5
H23A C23A H23C 109.5
H23B C23A H23C 109.5
C22A C24A H24A 109.5
C22A C24A H24B 109.5
H24A C24A H24B 109.5
C22A C24A H24C 109.5
H24A C24A H24C 109.5
H24B C24A H24C 109.5
N2A C25A C30A 113.1(4)
N2A C25A C26A 110.2(4)
C30A C25A C26A 111.8(5)
N2A C25A H25A 107.1
C30A C25A H25A 107.1
C26A C25A H25A 107.1
C25A C26A C27A 110.4(5)
C25A C26A H26A 109.6
C27A C26A H26A 109.6
C25A C26A H26B 109.6
C27A C26A H26B 109.6
H26A C26A H26B 108.1
C28A C27A C26A 111.5(5)
C28A C27A H27A 109.3
C26A C27A H27A 109.3
C28A C27A H27B 109.3
C26A C27A H27B 109.3
H27A C27A H27B 108.0
C29A C28A C27A 113.4(5)
C29A C28A H28A 108.9
C27A C28A H28A 108.9
C29A C28A H28B 108.9
C27A C28A H28B 108.9
H28A C28A H28B 107.7
C28A C29A C30A 111.6(5)
C28A C29A H29A 109.3
C30A C29A H29A 109.3
C28A C29A H29B 109.3
C30A C29A H29B 109.3
H29A C29A H29B 108.0
C25A C30A C29A 110.0(5)
C25A C30A H30A 109.7
C29A C30A H30A 109.7
C25A C30A H30B 109.7
C29A C30A H30B 109.7
H30A C30A H30B 108.2
C32A C31A Ru1A 119.4(4)
C32A C31A H31A 120.3
Ru1A C31A H31A 120.3
C37A C32A C33A 118.7(5)
C37A C32A C31A 119.1(4)
C33A C32A C31A 122.1(5)
C34A C33A C32A 119.0(6)
C34A C33A H33A 120.5
C32A C33A H33A 120.5
C35A C34A C33A 119.9(5)
C35A C34A H34A 120.1
C33A C34A H34A 120.1
C36A C35A C34A 122.2(5)
C36A C35A H35A 118.9
C34A C35A H35A 118.9
C35A C36A C37A 118.2(5)
C35A C36A H36A 120.9
C37A C36A H36A 120.9
O1A C37A C32A 113.0(4)
O1A C37A C36A 124.9(5)
C32A C37A C36A 122.0(5)
C37A O1A C38A 119.5(4)
C37A O1A Ru1A 109.2(3)
C38A O1A Ru1A 130.9(3)
C39A C38A C40D 136.3(11)
C39A C38A O1A 108.4(9)
C40D C38A O1A 114.5(8)
C39A C38A C40A 112.5(10)
C40D C38A C40A 64.6(8)
O1A C38A C40A 104.3(7)
C39A C38A C39D 54.2(9)
C40D C38A C39D 117.6(10)
O1A C38A C39D 106.1(8)
C40A C38A C39D 60.7(9)
C39A C38A H38A 109.0(9)
C40D C38A H38A 46.0(7)
O1A C38A H38A 113.1(6)
C40A C38A H38A 109.5(8)
C39D C38A H38A 140.7(9)
C39A C38A H38D 50.8(8)
C40D C38A H38D 107.6(8)
O1A C38A H38D 105.9(5)
C40A C38A H38D 149.1(8)
C39D C38A H38D 104.1(9)
H38A C38A H38D 63.8(4)
C38A C39A H39A 109.5
C38A C39A H39B 109.5
C38A C39A H39C 109.5
C38A C39A H38D 45.3(7)
H39A C39A H38D 86.2
H39B C39A H38D 82.3
H39C C39A H38D 154.6
C38A C40A H40A 109.5
C38A C40A H40B 109.5
C38A C40A H40C 109.5
C38A C39D H39D 109.5
C38A C39D H39E 109.5
H39D C39D H39E 109.5
C38A C39D H39F 109.5
H39D C39D H39F 109.5
H39E C39D H39F 109.5
C38A C40D H38A 43.7(6)
C38A C40D H40D 109.5
C38A C40D H40E 109.5
H40D C40D H40E 109.5
C38A C40D H40F 109.5
H40D C40D H40F 109.5
H40E C40D H40F 109.5
C31B Ru1B C1B 102.98(19)
C31B Ru1B O1B 78.78(17)
C1B Ru1B O1B 178.16(15)
C31B Ru1B Cl2B 99.54(14)
C1B Ru1B Cl2B 90.64(12)
O1B Ru1B Cl2B 88.54(10)
C31B Ru1B Cl1B 102.53(14)
C1B Ru1B Cl1B 90.08(11)
O1B Ru1B Cl1B 90.04(10)
Cl2B Ru1B Cl1B 157.16(5)
N2B C1B N1B 106.6(3)
N2B C1B Ru1B 118.7(3)
N1B C1B Ru1B 134.7(3)
C1B N1B C16B 126.1(4)
C1B N1B C2B 112.6(3)
C16B N1B C2B 120.7(4)
C1B N2B C25B 121.1(4)
C1B N2B C3B 114.0(3)
C25B N2B C3B 124.0(4)
N1B C2B C4B 114.1(3)
N1B C2B C3B 101.9(3)
C4B C2B C3B 111.2(3)
N1B C2B H2B 109.8
C4B C2B H2B 109.8
C3B C2B H2B 109.8
N2B C3B C10B 114.2(3)
N2B C3B C2B 101.2(3)
C10B C3B C2B 112.5(4)
N2B C3B H3B 109.6
C10B C3B H3B 109.6
C2B C3B H3B 109.6
C5B C4B C9B 119.6(5)
C5B C4B C2B 118.9(5)
C9B C4B C2B 121.3(4)
C4B C5B C6B 119.2(6)
C4B C5B H5B 120.4
C6B C5B H5B 120.4
C7B C6B C5B 120.8(6)
C7B C6B H6B 119.6
C5B C6B H6B 119.6
C6B C7B C8B 120.3(6)
C6B C7B H7B 119.8
C8B C7B H7B 119.8
C7B C8B C9B 120.0(6)
C7B C8B H8B 120.0
C9B C8B H8B 120.0
C4B C9B C8B 120.1(5)
C4B C9B H9B 120.0
C8B C9B H9B 120.0
C11B C10B C15B 118.0(4)
C11B C10B C3B 119.1(4)
C15B C10B C3B 122.8(4)
C12B C11B C10B 120.7(5)
C12B C11B H11B 119.7
C10B C11B H11B 119.7
C11B C12B C13B 120.5(5)
C11B C12B H12B 119.7
C13B C12B H12B 119.7
C14B C13B C12B 119.3(5)
C14B C13B H13B 120.3
C12B C13B H13B 120.3
C13B C14B C15B 122.0(5)
C13B C14B H14B 119.0
C15B C14B H14B 119.0
C14B C15B C10B 119.4(5)
C14B C15B H15B 120.3
C10B C15B H15B 120.3
C21B C16B C17B 121.8(4)
C21B C16B N1B 119.0(4)
C17B C16B N1B 119.1(4)
C16B C17B C18B 116.5(4)
C16B C17B C22B 123.2(4)
C18B C17B C22B 120.3(4)
C19B C18B C17B 122.0(5)
C19B C18B H18B 119.0
C17B C18B H18B 119.0
C18B C19B C20B 119.8(5)
C18B C19B H19B 120.1
C20B C19B H19B 120.1
C19B C20B C21B 119.7(5)
C19B C20B H20B 120.2
C21B C20B H20B 120.2
C16B C21B C20B 120.2(5)
C16B C21B H21B 119.9
C20B C21B H21B 119.9
C24B C22B C17B 111.6(5)
C24B C22B C23B 111.8(6)
C17B C22B C23B 110.6(5)
C24B C22B H22B 107.5
C17B C22B H22B 107.5
C23B C22B H22B 107.5
C22B C23B H23D 109.5
C22B C23B H23E 109.5
H23D C23B H23E 109.5
C22B C23B H23F 109.5
H23D C23B H23F 109.5
H23E C23B H23F 109.5
C22B C24B H24D 109.5
C22B C24B H24E 109.5
H24D C24B H24E 109.5
C22B C24B H24F 109.5
H24D C24B H24F 109.5
H24E C24B H24F 109.5
N2B C25B C30B 112.6(4)
N2B C25B C26B 110.4(4)
C30B C25B C26B 110.3(5)
N2B C25B H25B 107.8
C30B C25B H25B 107.8
C26B C25B H25B 107.8
C27B C26B C25B 109.5(5)
C27B C26B H26C 109.8
C25B C26B H26C 109.8
C27B C26B H26D 109.8
C25B C26B H26D 109.8
H26C C26B H26D 108.2
C28B C27B C26B 111.9(5)
C28B C27B H27C 109.2
C26B C27B H27C 109.2
C28B C27B H27D 109.2
C26B C27B H27D 109.2
H27C C27B H27D 107.9
C27B C28B C29B 111.5(5)
C27B C28B H28C 109.3
C29B C28B H28C 109.3
C27B C28B H28D 109.3
C29B C28B H28D 109.3
H28C C28B H28D 108.0
C28B C29B C30B 111.2(6)
C28B C29B H29C 109.4
C30B C29B H29C 109.4
C28B C29B H29D 109.4
C30B C29B H29D 109.4
H29C C29B H29D 108.0
C29B C30B C25B 109.3(5)
C29B C30B H30C 109.8
C25B C30B H30C 109.8
C29B C30B H30D 109.8
C25B C30B H30D 109.8
H30C C30B H30D 108.3
C32B C31B Ru1B 119.7(4)
C32B C31B H31B 120.1
Ru1B C31B H31B 120.1
C37B C32B C33B 118.7(5)
C37B C32B C31B 118.1(4)
C33B C32B C31B 123.2(5)
C34B C33B C32B 119.4(6)
C34B C33B H33B 120.3
C32B C33B H33B 120.3
C35B C34B C33B 120.5(5)
C35B C34B H34B 119.8
C33B C34B H34B 119.8
C34B C35B C36B 122.3(5)
C34B C35B H35B 118.8
C36B C35B H35B 118.8
C37B C36B C35B 117.1(6)
C37B C36B H36B 121.5
C35B C36B H36B 121.5
O1B C37B C36B 124.8(5)
O1B C37B C32B 113.2(4)
C36B C37B C32B 122.0(5)
C37B O1B C38B 119.8(4)
C37B O1B Ru1B 109.7(3)
C38B O1B Ru1B 129.8(3)
C40C C38B C39B 136.8(11)
C40C C38B O1B 114.7(9)
C39B C38B O1B 107.4(9)
C40C C38B C39C 112.6(11)
C39B C38B C39C 60.0(9)
O1B C38B C39C 108.4(9)
C40C C38B C40B 61.7(9)
C39B C38B C40B 117.5(10)
O1B C38B C40B 104.1(8)
C39C C38B C40B 59.3(9)
C40C C38B H38B 47.1(7)
C39B C38B H38B 107.8(9)
O1B C38B H38B 112.1(6)
C39C C38B H38B 139.5(9)
C40B C38B H38B 108.1(9)
C40C C38B H38C 109.6(9)
C39B C38B H38C 45.2(8)
O1B C38B H38C 107.6(6)
C39C C38B H38C 103.2(9)
C40B C38B H38C 147.5(9)
H38B C38B H38C 66.0(4)
C38B C39B H39G 109.5
C38B C39B H39H 109.5
C38B C39B H39I 109.5
C38B C39B H38C 43.6(6)
H39G C39B H38C 87.7
H39H C39B H38C 82.8
H39I C39B H38C 152.9
C38B C40B H40G 109.5
C38B C40B H40H 109.5
C38B C40B H40I 109.5
C38B C39C H39J 109.5
C38B C39C H39K 109.5
H39J C39C H39K 109.5
C38B C39C H39L 109.5
H39J C39C H39L 109.5
H39K C39C H39L 109.5
C38B C40C H38B 46.1(7)
C38B C40C H40J 109.5
C38B C40C H40K 109.5
H40J C40C H40K 109.5
C38B C40C H40L 109.5
H40J C40C H40L 109.5
H40K C40C H40L 109.5
C2 C1 H1A 109.5
C2 C1 H1B 109.5
H1A C1 H1B 109.5
C2 C1 H1C 109.5
H1A C1 H1C 109.5
H1B C1 H1C 109.5
C1 C2 O1 125.1(18)
C1 C2 H2C 106.0
O1 C2 H2C 106.0
C1 C2 H2D 106.0
O1 C2 H2D 106.0
H2C C2 H2D 106.3
C3 O1 C2 140(2)
O1 C3 C4 129(3)
O1 C3 H3C 105.1
C4 C3 H3C 105.1
O1 C3 H3D 105.1
C4 C3 H3D 105.1
H3C C3 H3D 105.9
C3 C4 H4A 110(4)
C3 C4 H4B 110(4)
H4A C4 H4B 108(5)
C3 C4 H4C 110(4)
H4A C4 H4C 109(5)
H4B C4 H4C 109(4)

loop_
_geom_bond_atom_site_label_1
_geom_bond_atom_site_label_2
_geom_bond_distance
Ru1A C31A 1.812(4)
Ru1A C1A 1.946(4)
Ru1A O1A 2.276(3)
Ru1A Cl1A 2.3390(14)
Ru1A Cl2A 2.3420(12)
C1A N2A 1.351(5)
C1A N1A 1.366(6)
N1A C16A 1.437(6)
N1A C2A 1.489(5)
N2A C3A 1.476(6)
N2A C25A 1.496(7)
C2A C4A 1.506(6)
C2A C3A 1.541(6)
C2A H2A 0.9800
C3A C10A 1.517(6)
C3A H3A 0.9800
C4A C5A 1.375(8)
C4A C9A 1.392(7)
C5A C6A 1.391(8)
C5A H5A 0.9300
C6A C7A 1.361(10)
C6A H6A 0.9300
C7A C8A 1.328(10)
C7A H7A 0.9300
C8A C9A 1.395(7)
C8A H8A 0.9300
C9A H9A 0.9300
C10A C11A 1.378(7)
C10A C15A 1.401(7)
C11A C12A 1.398(8)
C11A H11A 0.9300
C12A C13A 1.366(9)
C12A H12A 0.9300
C13A C14A 1.363(10)
C13A H13A 0.9300
C14A C15A 1.372(7)
C14A H14A 0.9300
C15A H15A 0.9300
C16A C21A 1.380(7)
C16A C17A 1.398(6)
C17A C18A 1.410(7)
C17A C22A 1.505(7)
C18A C19A 1.366(8)
C18A H18A 0.9300
C19A C20A 1.357(7)
C19A H19A 0.9300
C20A C21A 1.385(7)
C20A H20A 0.9300
C21A H21A 0.9300
C22A C23A 1.513(11)
C22A C24A 1.548(10)
C22A H22A 0.9800
C23A H23A 0.9600
C23A H23B 0.9600
C23A H23C 0.9600
C24A H24A 0.9600
C24A H24B 0.9600
C24A H24C 0.9600
C25A C30A 1.511(7)
C25A C26A 1.529(8)
C25A H25A 0.9800
C26A C27A 1.535(8)
C26A H26A 0.9700
C26A H26B 0.9700
C27A C28A 1.500(9)
C27A H27A 0.9700
C27A H27B 0.9700
C28A C29A 1.488(9)
C28A H28A 0.9700
C28A H28B 0.9700
C29A C30A 1.526(8)
C29A H29A 0.9700
C29A H29B 0.9700
C30A H30A 0.9700
C30A H30B 0.9700
C31A C32A 1.435(7)
C31A H31A 0.9300
C32A C37A 1.379(7)
C32A C33A 1.421(8)
C33A C34A 1.406(9)
C33A H33A 0.9300
C34A C35A 1.375(9)
C34A H34A 0.9300
C35A C36A 1.370(8)
C35A H35A 0.9300
C36A C37A 1.402(7)
C36A H36A 0.9300
C37A O1A 1.374(5)
O1A C38A 1.472(7)
C38A C39A 1.401(17)
C38A C40D 1.419(15)
C38A C40A 1.565(15)
C38A C39D 1.601(18)
C38A H38A 0.981(7)
C38A H38D 1.001(7)
C39A H39A 0.9600
C39A H39B 0.9600
C39A H39C 0.9600
C39A H38D 1.091(17)
C40A H40A 0.9600
C40A H40B 0.9600
C40A H40C 0.9600
C39D H39D 0.9600
C39D H39E 0.9600
C39D H39F 0.9600
C40D H38A 1.021(14)
C40D H40D 0.9600
C40D H40E 0.9600
C40D H40F 0.9600
Ru1B C31B 1.819(4)
Ru1B C1B 1.945(4)
Ru1B O1B 2.281(3)
Ru1B Cl2B 2.3388(12)
Ru1B Cl1B 2.3424(14)
C1B N2B 1.362(5)
C1B N1B 1.367(6)
N1B C16B 1.445(6)
N1B C2B 1.484(5)
N2B C25B 1.476(7)
N2B C3B 1.476(6)
C2B C4B 1.517(6)
C2B C3B 1.548(6)
C2B H2B 0.9800
C3B C10B 1.510(6)
C3B H3B 0.9800
C4B C5B 1.383(8)
C4B C9B 1.389(7)
C5B C6B 1.414(9)
C5B H5B 0.9300
C6B C7B 1.357(10)
C6B H6B 0.9300
C7B C8B 1.372(10)
C7B H7B 0.9300
C8B C9B 1.402(6)
C8B H8B 0.9300
C9B H9B 0.9300
C10B C11B 1.389(7)
C10B C15B 1.392(6)
C11B C12B 1.369(8)
C11B H11B 0.9300
C12B C13B 1.382(9)
C12B H12B 0.9300
C13B C14B 1.328(8)
C13B H13B 0.9300
C14B C15B 1.391(7)
C14B H14B 0.9300
C15B H15B 0.9300
C16B C21B 1.366(7)
C16B C17B 1.397(6)
C17B C18B 1.397(7)
C17B C22B 1.520(6)
C18B C19B 1.373(7)
C18B H18B 0.9300
C19B C20B 1.378(8)
C19B H19B 0.9300
C20B C21B 1.379(7)
C20B H20B 0.9300
C21B H21B 0.9300
C22B C24B 1.490(10)
C22B C23B 1.530(10)
C22B H22B 0.9800
C23B H23D 0.9600
C23B H23E 0.9600
C23B H23F 0.9600
C24B H24D 0.9600
C24B H24E 0.9600
C24B H24F 0.9600
C25B C30B 1.535(8)
C25B C26B 1.557(8)
C25B H25B 0.9800
C26B C27B 1.527(8)
C26B H26C 0.9700
C26B H26D 0.9700
C27B C28B 1.506(9)
C27B H27C 0.9700
C27B H27D 0.9700
C28B C29B 1.522(10)
C28B H28C 0.9700
C28B H28D 0.9700
C29B C30B 1.533(8)
C29B H29C 0.9700
C29B H29D 0.9700
C30B H30C 0.9700
C30B H30D 0.9700
C31B C32B 1.449(7)
C31B H31B 0.9300
C32B C37B 1.402(8)
C32B C33B 1.409(8)
C33B C34B 1.386(9)
C33B H33B 0.9300
C34B C35B 1.357(9)
C34B H34B 0.9300
C35B C36B 1.405(9)
C35B H35B 0.9300
C36B C37B 1.383(7)
C36B H36B 0.9300
C37B O1B 1.371(6)
O1B C38B 1.472(7)
C38B C40C 1.389(17)
C38B C39B 1.439(17)
C38B C39C 1.533(19)
C38B C40B 1.561(16)
C38B H38B 1.002(7)
C38B H38C 0.993(7)
C39B H39G 0.9600
C39B H39H 0.9600
C39B H39I 0.9600
C39B H38C 1.022(16)
C40B H40G 0.9600
C40B H40H 0.9600
C40B H40I 0.9600
C39C H39J 0.9600
C39C H39K 0.9600
C39C H39L 0.9600
C40C H38B 1.019(16)
C40C H40J 0.9600
C40C H40K 0.9600
C40C H40L 0.9600
C1 C2 1.467(15)
C1 H1A 0.9600
C1 H1B 0.9600
C1 H1C 0.9600
C2 O1 1.53(2)
C2 H2C 0.9700
C2 H2D 0.9700
O1 C3 1.52(3)
C3 C4 1.580(19)
C3 H3C 0.9700
C3 H3D 0.9700
C4 H4A 0.97(5)
C4 H4B 0.97(5)
C4 H4C 0.96(5)
